data_4062745
_journal_name_full Organometallics
_journal_paper_doi 10.1021/om0496131
_journal_year 2004
_chemical_formula_sum 'C13 H21 I N2 O2 Pd'
_chemical_formula_weight 470.62
_space_group_IT_number 33
_symmetry_cell_setting orthorhombic
_symmetry_space_group_name_Hall 'P 2c -2n'
_symmetry_space_group_name_H-M 'P n a 21'
_cell_angle_alpha 90.00
_cell_angle_beta 90.00
_cell_angle_gamma 90.00
_cell_formula_units_Z 4
_cell_length_a 16.668(3)
_cell_length_b 11.628(2)
_cell_length_c 8.163(2)
_cell_measurement_temperature 133(2)
_cell_volume 1582.2(6)
_diffrn_ambient_temperature 133(2)
_exptl_crystal_density_diffrn 1.976
_cod_database_code 4062745

loop_
_symmetry_equiv_pos_as_xyz
'x, y, z'
'-x, -y, z+1/2'
'x+1/2, -y+1/2, z'
'-x+1/2, y+1/2, z+1/2'

loop_
_atom_site_label
_atom_site_type_symbol
_atom_site_fract_x
_atom_site_fract_y
_atom_site_fract_z
_atom_site_U_iso_or_equiv
_atom_site_adp_type
_atom_site_occupancy
_atom_site_symmetry_multiplicity
_atom_site_calc_flag
_atom_site_refinement_flags
_atom_site_disorder_assembly
_atom_site_disorder_group
Pd Pd 0.72661(2) 0.90125(3) 0.60169(6) 0.01635(10) Uani 1 1 d . . .
I I 0.65576(2) 0.96260(3) 0.87085(6) 0.02469(11) Uani 1 1 d . . .
O1 O 0.9911(3) 0.9873(5) 0.8003(8) 0.0318(11) Uani 1 1 d . . .
H1 H 0.9591 1.0311 0.7513 0.038 Uiso 1 1 calc R . .
O2 O 0.8579(2) 1.0396(4) 0.6648(7) 0.0282(12) Uani 1 1 d . . .
N1 N 0.6210(3) 0.8237(5) 0.4809(7) 0.0215(11) Uani 1 1 d . . .
N2 N 0.7843(3) 0.8649(4) 0.3747(8) 0.0194(9) Uani 1 1 d . . .
C1 C 0.8718(4) 0.8692(6) 0.8020(9) 0.0230(13) Uani 1 1 d . . .
C2 C 0.9525(3) 0.8924(5) 0.8484(9) 0.0256(13) Uani 1 1 d . . .
C3 C 0.9950(4) 0.8117(7) 0.9421(9) 0.0282(14) Uani 1 1 d . . .
H3 H 1.0493 0.8263 0.9708 0.034 Uiso 1 1 calc R . .
C4 C 0.9591(4) 0.7124(6) 0.9924(9) 0.0271(14) Uani 1 1 d . . .
H4 H 0.9883 0.6593 1.0576 0.033 Uiso 1 1 calc R . .
C5 C 0.8780(4) 0.6875(6) 0.9481(9) 0.0265(13) Uani 1 1 d . . .
H5 H 0.8527 0.6186 0.9832 0.032 Uiso 1 1 calc R . .
C6 C 0.8378(3) 0.7660(5) 0.8535(10) 0.0254(13) Uani 1 1 d . . .
H6 H 0.7843 0.7492 0.8215 0.031 Uiso 1 1 calc R . .
C7 C 0.8291(5) 0.9560(6) 0.6986(9) 0.0272(15) Uani 1 1 d . . .
C8 C 0.6434(4) 0.8194(5) 0.3072(8) 0.0197(12) Uani 1 1 d . . .
H8A H 0.6345 0.8960 0.2574 0.024 Uiso 1 1 calc R . .
H8B H 0.6083 0.7636 0.2500 0.024 Uiso 1 1 calc R . .
C9 C 0.7304(4) 0.7846(6) 0.2832(9) 0.0233(13) Uani 1 1 d . . .
H9A H 0.7385 0.7051 0.3233 0.028 Uiso 1 1 calc R . .
H9B H 0.7439 0.7865 0.1651 0.028 Uiso 1 1 calc R . .
C10 C 0.6144(4) 0.7056(6) 0.5513(9) 0.0294(15) Uani 1 1 d . . .
H10A H 0.5953 0.7106 0.6646 0.035 Uiso 1 1 calc R . .
H10B H 0.6672 0.6685 0.5494 0.035 Uiso 1 1 calc R . .
H10C H 0.5765 0.6603 0.4863 0.035 Uiso 1 1 calc R . .
C11 C 0.5430(4) 0.8779(7) 0.4986(11) 0.0322(16) Uani 1 1 d . . .
H11A H 0.5444 0.9548 0.4496 0.039 Uiso 1 1 calc R . .
H11B H 0.5296 0.8842 0.6151 0.039 Uiso 1 1 calc R . .
H11C H 0.5023 0.8313 0.4430 0.039 Uiso 1 1 calc R . .
C12 C 0.8644(3) 0.8095(7) 0.3903(10) 0.0284(15) Uani 1 1 d . . .
H12A H 0.8825 0.7835 0.2823 0.034 Uiso 1 1 calc R . .
H12B H 0.8605 0.7433 0.4643 0.034 Uiso 1 1 calc R . .
H12C H 0.9029 0.8650 0.4346 0.034 Uiso 1 1 calc R . .
C13 C 0.7954(4) 0.9726(6) 0.2849(10) 0.0280(14) Uani 1 1 d . . .
H13A H 0.8229 0.9569 0.1812 0.034 Uiso 1 1 calc R . .
H13B H 0.8277 1.0256 0.3507 0.034 Uiso 1 1 calc R . .
H13C H 0.7430 1.0073 0.2625 0.034 Uiso 1 1 calc R . .

loop_
_atom_site_aniso_label
_atom_site_aniso_U_11
_atom_site_aniso_U_22
_atom_site_aniso_U_33
_atom_site_aniso_U_23
_atom_site_aniso_U_13
_atom_site_aniso_U_12
Pd 0.00892(16) 0.02118(18) 0.0189(2) 0.00043(19) -0.00017(17) -0.00012(13)
I 0.01668(17) 0.0349(2) 0.0225(2) -0.00023(19) 0.00394(16) 0.00146(14)
O1 0.019(2) 0.036(3) 0.041(3) 0.000(2) -0.006(2) -0.008(2)
O2 0.0084(19) 0.043(3) 0.034(3) -0.022(2) 0.0040(18) -0.0103(18)
N1 0.011(2) 0.031(3) 0.023(3) 0.001(2) 0.0021(18) 0.003(2)
N2 0.0110(19) 0.026(2) 0.021(3) -0.002(2) 0.000(2) 0.0006(16)
C1 0.015(3) 0.033(3) 0.021(3) -0.007(3) -0.004(2) 0.001(2)
C2 0.015(3) 0.036(3) 0.026(4) -0.010(3) 0.001(2) -0.004(2)
C3 0.014(3) 0.049(4) 0.022(4) -0.009(3) -0.003(2) 0.005(3)
C4 0.023(3) 0.036(3) 0.022(3) 0.001(3) -0.003(2) 0.013(3)
C5 0.022(3) 0.028(3) 0.029(4) 0.001(3) 0.001(2) 0.002(2)
C6 0.014(2) 0.036(3) 0.026(4) 0.006(3) -0.002(2) -0.002(2)
C7 0.033(4) 0.036(4) 0.013(3) -0.002(2) -0.001(2) 0.019(3)
C8 0.016(3) 0.022(3) 0.020(3) 0.000(2) 0.000(2) -0.003(2)
C9 0.019(3) 0.030(3) 0.021(3) -0.008(2) -0.001(2) -0.003(2)
C10 0.025(3) 0.030(3) 0.033(4) 0.002(3) -0.001(2) -0.011(3)
C11 0.007(3) 0.040(4) 0.049(5) -0.006(3) 0.001(3) 0.004(3)
C12 0.008(2) 0.044(4) 0.033(4) -0.007(3) 0.000(2) 0.002(2)
C13 0.025(3) 0.032(3) 0.027(4) 0.003(3) 0.003(3) -0.007(3)

loop_
_geom_bond_atom_site_label_1
_geom_bond_atom_site_label_2
_geom_bond_distance
_geom_bond_site_symmetry_2
_geom_bond_publ_flag
Pd C7 1.987(8) . ?
Pd N2 2.130(6) . ?
Pd N1 2.211(5) . ?
Pd I 2.5945(8) . ?
O1 C2 1.337(8) . ?
O2 C7 1.119(9) . ?
N1 C11 1.452(8) . ?
N1 C8 1.467(9) . ?
N1 C10 1.493(9) . ?
N2 C13 1.462(9) . ?
N2 C12 1.488(7) . ?
N2 C9 1.496(8) . ?
C1 C6 1.392(9) . ?
C1 C2 1.423(8) . ?
C1 C7 1.495(9) . ?
C2 C3 1.403(10) . ?
C3 C4 1.363(11) . ?
C4 C5 1.428(9) . ?
C5 C6 1.371(9) . ?
C8 C9 1.519(8) . ?
